data_2100903
loop_
_publ_author_name
'Makarova, I. P.'
'Verin, I. A.'
'Aleksandrov, K. S.'

_publ_section_title
;
 Structure and twinning of RbLiCrO~4~ crystals
;
_journal_issue 1
_journal_name_full 'Acta Crystallographica Section B'
_journal_page_first 19
_journal_page_last 28
_journal_paper_doi 10.1107/S0108768192006141
_journal_volume 49
_journal_year 1993
_chemical_formula_sum 'Cr Li O4 Rb'
_symmetry_cell_setting trigonal
_symmetry_space_group_name_Hall 'P 3 -2c'
_symmetry_space_group_name_H-M 'P 3 1 c'
_cell_angle_alpha 90
_cell_angle_beta 90
_cell_angle_gamma 120
_cell_formula_units_Z 2
_cell_length_a 5.4230(10)
_cell_length_b 5.4230(10)
_cell_length_c 9.1610(10)
_cell_volume 233.32(7)
_diffrn_radiation_type Mo
_diffrn_radiation_wavelength 0.71073
_cod_data_source_file sh0006.cif
_cod_data_source_block sh0006b
_cod_original_cell_volume 233.32
_cod_original_formula_sum 'Cr1 Li1 O4 Rb1'
_cod_database_code 2100903

loop_
_atom_site_label
_atom_site_fract_x
_atom_site_fract_y
_atom_site_fract_z
Rb .0 .0 .0
Li .3333 .6667 .1840(10)
Cr .3333 .6667 .79400(10)
O(1) .3333 .6667 .9721(5)
O(2) .3922(5) .3537(4) .2372(3)
